data_4100303
_journal_name_full 'Journal of the American Chemical Society'
_journal_year 2005
_chemical_formula_sum 'C36 H52 N2 Zr2'
_chemical_formula_weight 695.24
_space_group_IT_number 86
_symmetry_cell_setting tetragonal
_symmetry_space_group_name_Hall '-P 4bc'
_symmetry_space_group_name_H-M 'P 42/n :2'
_cell_angle_alpha 90.00
_cell_angle_beta 90.00
_cell_angle_gamma 90.00
_cell_formula_units_Z 8
_cell_length_a 22.2372(5)
_cell_length_b 22.2372(5)
_cell_length_c 12.7232(7)
_cell_measurement_temperature 173(2)
_cell_volume 6291.5(4)
_diffrn_ambient_temperature 173(2)
_exptl_crystal_density_diffrn 1.468
_cod_depositor_comments
;
The following automatic conversions were performed:
'_symmetry_cell_setting' value 'Tetragonal' changed to 'tetragonal'
according to '/home/saulius/struct/CIF-dictionaries/cif_core.dic'
dictionary named 'cif_core.dic' version 2.4.1 from 2010-06-29.

Automatic conversion script
Id: cif_fix_enum 1527 2010-12-29 10:47:43Z saulius 
;
_cod_original_sg_symbol_H-M 'P 42/n'
_cod_database_code 4100303

loop_
_symmetry_equiv_pos_as_xyz
'x, y, z'
'-x+1/2, -y+1/2, z'
'-y, x+1/2, z+1/2'
'y+1/2, -x, z+1/2'
'-x, -y, -z'
'x-1/2, y-1/2, -z'
'y, -x-1/2, -z-1/2'
'-y-1/2, x, -z-1/2'

loop_
_atom_site_label
_atom_site_type_symbol
_atom_site_fract_x
_atom_site_fract_y
_atom_site_fract_z
_atom_site_U_iso_or_equiv
_atom_site_adp_type
_atom_site_occupancy
_atom_site_symmetry_multiplicity
_atom_site_calc_flag
_atom_site_refinement_flags
_atom_site_disorder_assembly
_atom_site_disorder_group
Zr1 Zr 0.30383(3) 0.46548(3) 0.02599(5) 0.0164(2) Uani 1 1 d . . .
Zr2 Zr 0.29545(3) 0.52370(3) -0.22989(5) 0.0215(2) Uani 1 1 d . . .
N1 N 0.2419(3) 0.4736(2) -0.1197(4) 0.0356(16) Uani 1 1 d . . .
H1B H 0.2060 0.4535 -0.1324 0.043 Uiso 1 1 calc R . .
N2 N 0.2507(2) 0.5275(2) -0.0595(4) 0.0354(16) Uani 1 1 d . . .
H2A H 0.2219 0.5542 -0.0343 0.043 Uiso 1 1 calc R . .
C1 C 0.4127(3) 0.4999(3) -0.0054(5) 0.0244(18) Uani 1 1 d . . .
H1A H 0.4414 0.4800 -0.0549 0.029 Uiso 1 1 calc R . .
C2 C 0.3765(3) 0.5506(3) -0.0310(5) 0.0196(16) Uani 1 1 d . . .
C3 C 0.3486(3) 0.5684(3) 0.0643(5) 0.0238(17) Uani 1 1 d . . .
C4 C 0.3675(3) 0.5283(3) 0.1448(5) 0.0268(18) Uani 1 1 d . . .
H4A H 0.3600 0.5343 0.2216 0.032 Uiso 1 1 calc R . .
C5 C 0.4075(3) 0.4858(3) 0.1024(5) 0.0255(18) Uani 1 1 d . . .
C6 C 0.2296(3) 0.3788(3) 0.0672(5) 0.0195(17) Uani 1 1 d . . .
C7 C 0.1994(3) 0.4320(3) 0.0958(5) 0.0202(17) Uani 1 1 d . . .
C8 C 0.2306(3) 0.4590(3) 0.1796(5) 0.0219(17) Uani 1 1 d . . .
C9 C 0.2795(3) 0.4210(3) 0.2063(5) 0.0191(17) Uani 1 1 d . . .
C10 C 0.2795(3) 0.3720(3) 0.1356(5) 0.0221(17) Uani 1 1 d . . .
C11 C 0.3505(3) 0.4228(3) -0.2020(5) 0.0198(17) Uani 1 1 d . . .
C12 C 0.3071(3) 0.4149(3) -0.2851(5) 0.0198(16) Uani 1 1 d . . .
C13 C 0.3258(3) 0.4501(3) -0.3707(5) 0.0310(19) Uani 1 1 d . . .
H13A H 0.3079 0.4484 -0.4427 0.037 Uiso 1 1 calc R . .
C14 C 0.3791(3) 0.4803(3) -0.3450(6) 0.0328(19) Uani 1 1 d . . .
C15 C 0.3933(3) 0.4635(3) -0.2418(6) 0.0290(18) Uani 1 1 d . . .
H15A H 0.4315 0.4746 -0.2050 0.035 Uiso 1 1 calc R . .
C16 C 0.2093(3) 0.5463(3) -0.3566(6) 0.034(2) Uani 1 1 d . . .
C17 C 0.2593(3) 0.5796(3) -0.3927(5) 0.0329(19) Uani 1 1 d . . .
C18 C 0.2714(3) 0.6240(3) -0.3169(5) 0.0252(18) Uani 1 1 d . . .
C19 C 0.2295(3) 0.6186(3) -0.2371(5) 0.0304(19) Uani 1 1 d . . .
C20 C 0.1907(3) 0.5705(4) -0.2612(6) 0.039(2) Uani 1 1 d . . .
C21 C 0.3673(3) 0.5807(3) -0.1353(5) 0.0229(17) Uani 1 1 d . . .
H21A H 0.4057 0.5823 -0.1746 0.027 Uiso 1 1 calc R . .
H21B H 0.3526 0.6223 -0.1251 0.027 Uiso 1 1 calc R . .
C22 C 0.3114(3) 0.6229(3) 0.0819(5) 0.0323(19) Uani 1 1 d . . .
H22A H 0.3378 0.6575 0.0951 0.048 Uiso 1 1 calc R . .
H22B H 0.2852 0.6166 0.1427 0.048 Uiso 1 1 calc R . .
H22C H 0.2869 0.6308 0.0194 0.048 Uiso 1 1 calc R . .
C23 C 0.4439(3) 0.4393(3) 0.1573(5) 0.039(2) Uani 1 1 d . . .
H23A H 0.4821 0.4569 0.1801 0.058 Uiso 1 1 calc R . .
H23B H 0.4518 0.4058 0.1092 0.058 Uiso 1 1 calc R . .
H23C H 0.4218 0.4245 0.2187 0.058 Uiso 1 1 calc R . .
C24 C 0.2076(3) 0.3333(3) -0.0109(5) 0.0264(18) Uani 1 1 d . . .
H24A H 0.1801 0.3053 0.0239 0.040 Uiso 1 1 calc R . .
H24B H 0.2419 0.3111 -0.0396 0.040 Uiso 1 1 calc R . .
H24C H 0.1864 0.3540 -0.0680 0.040 Uiso 1 1 calc R . .
C25 C 0.1410(3) 0.4543(3) 0.0522(5) 0.0290(18) Uani 1 1 d . . .
H25A H 0.1076 0.4356 0.0904 0.043 Uiso 1 1 calc R . .
H25B H 0.1383 0.4439 -0.0225 0.043 Uiso 1 1 calc R . .
H25C H 0.1388 0.4981 0.0603 0.043 Uiso 1 1 calc R . .
C26 C 0.2113(3) 0.5142(3) 0.2387(5) 0.0342(19) Uani 1 1 d . . .
H26A H 0.1831 0.5029 0.2945 0.051 Uiso 1 1 calc R . .
H26B H 0.1915 0.5423 0.1903 0.051 Uiso 1 1 calc R . .
H26C H 0.2466 0.5336 0.2698 0.051 Uiso 1 1 calc R . .
C27 C 0.3143(3) 0.4232(3) 0.3079(5) 0.0353(19) Uani 1 1 d . . .
H27A H 0.2921 0.4013 0.3625 0.053 Uiso 1 1 calc R . .
H27B H 0.3196 0.4651 0.3296 0.053 Uiso 1 1 calc R . .
H27C H 0.3538 0.4045 0.2978 0.053 Uiso 1 1 calc R . .
C28 C 0.3198(3) 0.3180(3) 0.1393(5) 0.0310(19) Uani 1 1 d . . .
H28A H 0.3021 0.2876 0.1857 0.047 Uiso 1 1 calc R . .
H28B H 0.3593 0.3298 0.1662 0.047 Uiso 1 1 calc R . .
H28C H 0.3241 0.3013 0.0684 0.047 Uiso 1 1 calc R . .
C29 C 0.3458(3) 0.3962(3) -0.0938(5) 0.0227(17) Uani 1 1 d . . .
H29A H 0.3864 0.3843 -0.0692 0.027 Uiso 1 1 calc R . .
H29B H 0.3205 0.3597 -0.0963 0.027 Uiso 1 1 calc R . .
C30 C 0.2553(3) 0.3722(3) -0.2835(5) 0.0262(18) Uani 1 1 d . . .
H30A H 0.2688 0.3325 -0.3073 0.039 Uiso 1 1 calc R . .
H30B H 0.2237 0.3869 -0.3304 0.039 Uiso 1 1 calc R . .
H30C H 0.2396 0.3691 -0.2118 0.039 Uiso 1 1 calc R . .
C31 C 0.4194(3) 0.5176(3) -0.4156(6) 0.050(2) Uani 1 1 d . . .
H31A H 0.4481 0.4912 -0.4516 0.075 Uiso 1 1 calc R . .
H31B H 0.4415 0.5470 -0.3730 0.075 Uiso 1 1 calc R . .
H31C H 0.3948 0.5387 -0.4677 0.075 Uiso 1 1 calc R . .
C32 C 0.1747(4) 0.5000(4) -0.4175(7) 0.082(3) Uani 1 1 d . . .
H32A H 0.1441 0.5200 -0.4606 0.123 Uiso 1 1 calc R . .
H32B H 0.1551 0.4722 -0.3686 0.123 Uiso 1 1 calc R . .
H32C H 0.2023 0.4776 -0.4631 0.123 Uiso 1 1 calc R . .
C33 C 0.2842(4) 0.5785(4) -0.5020(5) 0.066(3) Uani 1 1 d . . .
H33A H 0.2604 0.6052 -0.5470 0.100 Uiso 1 1 calc R . .
H33B H 0.2825 0.5374 -0.5296 0.100 Uiso 1 1 calc R . .
H33C H 0.3261 0.5923 -0.5009 0.100 Uiso 1 1 calc R . .
C34 C 0.3166(3) 0.6740(3) -0.3290(6) 0.046(2) Uani 1 1 d . . .
H34A H 0.2976 0.7082 -0.3646 0.069 Uiso 1 1 calc R . .
H34B H 0.3507 0.6597 -0.3709 0.069 Uiso 1 1 calc R . .
H34C H 0.3307 0.6866 -0.2595 0.069 Uiso 1 1 calc R . .
C35 C 0.2209(3) 0.6651(3) -0.1500(6) 0.052(2) Uani 1 1 d . . .
H35A H 0.1933 0.6966 -0.1743 0.077 Uiso 1 1 calc R . .
H35B H 0.2598 0.6831 -0.1322 0.077 Uiso 1 1 calc R . .
H35C H 0.2040 0.6454 -0.0878 0.077 Uiso 1 1 calc R . .
C36 C 0.1347(3) 0.5541(4) -0.2018(7) 0.075(3) Uani 1 1 d . . .
H36A H 0.1009 0.5780 -0.2282 0.113 Uiso 1 1 calc R . .
H36B H 0.1406 0.5624 -0.1269 0.113 Uiso 1 1 calc R . .
H36C H 0.1262 0.5112 -0.2117 0.113 Uiso 1 1 calc R . .

loop_
_atom_site_aniso_label
_atom_site_aniso_U_11
_atom_site_aniso_U_22
_atom_site_aniso_U_33
_atom_site_aniso_U_23
_atom_site_aniso_U_13
_atom_site_aniso_U_12
Zr1 0.0159(4) 0.0167(4) 0.0165(4) 0.0004(3) -0.0015(3) -0.0004(3)
Zr2 0.0280(5) 0.0176(4) 0.0189(4) 0.0016(3) -0.0030(3) -0.0052(3)
N1 0.041(4) 0.026(4) 0.040(4) -0.006(3) -0.006(3) -0.004(3)
N2 0.037(4) 0.026(4) 0.044(4) -0.007(3) 0.001(3) 0.000(3)
C1 0.007(4) 0.026(5) 0.040(5) 0.000(4) -0.001(3) -0.009(3)
C2 0.015(4) 0.014(4) 0.029(5) 0.006(4) -0.003(3) -0.006(3)
C3 0.017(4) 0.021(4) 0.033(5) -0.010(4) 0.000(4) -0.004(4)
C4 0.030(5) 0.026(5) 0.024(4) -0.004(4) -0.011(4) -0.012(4)
C5 0.016(4) 0.024(5) 0.037(5) 0.001(4) -0.013(4) -0.004(4)
C6 0.014(4) 0.022(4) 0.023(4) 0.003(3) -0.002(3) -0.008(3)
C7 0.009(4) 0.031(5) 0.021(4) 0.011(4) 0.004(3) 0.001(4)
C8 0.025(4) 0.024(4) 0.017(4) 0.001(3) 0.011(3) -0.003(4)
C9 0.028(5) 0.019(4) 0.011(4) 0.002(3) 0.000(3) -0.005(4)
C10 0.022(4) 0.020(4) 0.024(4) 0.012(4) 0.002(4) 0.000(4)
C11 0.014(4) 0.016(4) 0.030(5) -0.003(3) 0.008(4) 0.003(3)
C12 0.028(4) 0.008(4) 0.023(4) -0.004(3) 0.004(4) -0.002(3)
C13 0.048(5) 0.020(4) 0.024(4) -0.009(4) 0.010(4) -0.003(4)
C14 0.031(5) 0.035(5) 0.032(5) -0.006(4) 0.012(4) -0.011(4)
C15 0.019(4) 0.029(5) 0.039(5) -0.004(4) 0.003(4) -0.001(4)
C16 0.041(5) 0.021(5) 0.039(5) 0.009(4) -0.030(4) -0.008(4)
C17 0.052(5) 0.023(5) 0.024(5) 0.010(4) 0.004(4) 0.003(4)
C18 0.032(5) 0.012(4) 0.032(5) 0.004(4) -0.005(4) -0.004(4)
C19 0.030(5) 0.036(5) 0.025(5) 0.005(4) -0.004(4) 0.012(4)
C20 0.021(5) 0.057(6) 0.038(6) 0.028(5) -0.003(4) -0.003(4)
C21 0.023(4) 0.015(4) 0.031(5) 0.000(3) -0.002(3) 0.002(3)
C22 0.035(5) 0.027(5) 0.035(4) -0.009(4) -0.004(4) -0.005(4)
C23 0.023(5) 0.046(5) 0.047(5) 0.014(4) -0.004(4) -0.007(4)
C24 0.030(4) 0.023(4) 0.026(4) 0.002(3) 0.006(3) -0.011(3)
C25 0.026(5) 0.035(5) 0.026(4) 0.012(3) 0.012(3) -0.004(4)
C26 0.042(5) 0.038(5) 0.023(4) -0.001(4) 0.015(4) -0.002(4)
C27 0.038(5) 0.041(5) 0.027(5) 0.006(4) -0.010(4) -0.003(4)
C28 0.036(5) 0.030(5) 0.027(4) 0.010(3) -0.007(3) -0.002(4)
C29 0.014(4) 0.021(4) 0.033(5) -0.002(3) 0.000(3) -0.004(3)
C30 0.030(5) 0.024(4) 0.024(4) -0.009(3) -0.003(3) 0.000(4)
C31 0.053(6) 0.059(6) 0.039(5) 0.001(4) 0.015(4) -0.024(5)
C32 0.123(9) 0.039(6) 0.083(7) 0.017(5) -0.073(7) -0.022(6)
C33 0.119(9) 0.055(6) 0.026(5) 0.008(4) -0.002(5) 0.014(6)
C34 0.067(6) 0.026(5) 0.044(5) 0.009(4) -0.006(4) -0.009(5)
C35 0.054(6) 0.050(6) 0.051(6) 0.007(5) 0.000(4) 0.022(5)
C36 0.031(6) 0.098(8) 0.096(8) 0.056(6) -0.006(5) -0.009(5)

loop_
_geom_bond_atom_site_label_1
_geom_bond_atom_site_label_2
_geom_bond_distance
_geom_bond_site_symmetry_2
_geom_bond_publ_flag
Zr1 N2 2.118(5) . ?
Zr1 N1 2.316(5) . ?
Zr1 C29 2.359(6) . ?
Zr1 C4 2.499(6) . ?
Zr1 C3 2.543(6) . ?
Zr1 C5 2.542(6) . ?
Zr1 C8 2.549(6) . ?
Zr1 C9 2.556(6) . ?
Zr1 C10 2.562(6) . ?
Zr1 C1 2.571(6) . ?
Zr1 C2 2.593(6) . ?
Zr1 C6 2.592(6) . ?
Zr2 N1 2.151(6) . ?
Zr2 C21 2.367(6) . ?
Zr2 N2 2.387(5) . ?
Zr2 C13 2.518(6) . ?
Zr2 C12 2.533(6) . ?
Zr2 C18 2.547(6) . ?
Zr2 C17 2.546(6) . ?
Zr2 C16 2.554(6) . ?
Zr2 C15 2.560(6) . ?
Zr2 C14 2.557(7) . ?
Zr2 C19 2.572(7) . ?
Zr2 C20 2.583(7) . ?
N1 N2 1.435(7) . ?
C1 C5 1.412(9) . ?
C1 C2 1.422(8) . ?
C2 C3 1.420(9) . ?
C2 C21 1.500(8) . ?
C3 C4 1.421(9) . ?
C3 C22 1.484(8) . ?
C4 C5 1.405(9) . ?
C5 C23 1.488(9) . ?
C6 C7 1.408(8) . ?
C6 C10 1.419(8) . ?
C6 C24 1.499(8) . ?
C7 C8 1.406(9) . ?
C7 C25 1.497(8) . ?
C8 C9 1.419(8) . ?
C8 C26 1.503(9) . ?
C9 C10 1.413(9) . ?
C9 C27 1.508(8) . ?
C10 C28 1.497(8) . ?
C11 C15 1.408(8) . ?
C11 C12 1.441(8) . ?
C11 C29 1.502(8) . ?
C12 C13 1.406(9) . ?
C12 C30 1.493(8) . ?
C13 C14 1.400(9) . ?
C14 C15 1.401(9) . ?
C14 C31 1.517(9) . ?
C16 C20 1.392(10) . ?
C16 C17 1.414(9) . ?
C16 C32 1.500(10) . ?
C17 C18 1.407(9) . ?
C17 C33 1.496(9) . ?
C18 C19 1.384(9) . ?
C18 C34 1.505(9) . ?
C19 C20 1.408(10) . ?
C19 C35 1.527(9) . ?
C20 C36 1.500(10) . ?
